data_7217553
loop_
_publ_author_name
'Xue, Jun-Hui'
'Hua, Xiao-Hui'
'Yang, Li-Min'
'Li, Wei-Hong'
'Xu, Yi-Zhuang'
'Zhao, Guo-Zhong'
'Zhang, Gao-Hui'
'Liu, Ke-Xin'
'Chen, Jia-Er'
'Wu, Jin-Guang'

_publ_section_title
;
 The coordination of lanthanide ions with picolinamide. The influence of
 different anions
;
_journal_issue 33
_journal_name_full CrystEngComm
_journal_page_first 7711
_journal_paper_doi 10.1039/C4CE00606B
_journal_volume 16
_journal_year 2014
_chemical_formula_moiety 'C12 H22 N4 Sm O7,3(Cl)'
_chemical_formula_sum 'C12 H22 Cl3 N4 O7 Sm'
_chemical_formula_weight 591.04
_chemical_name_systematic
;
?
;
_space_group_IT_number 15
_symmetry_cell_setting monoclinic
_symmetry_space_group_name_Hall '-C 2yc'
_symmetry_space_group_name_H-M 'C 1 2/c 1'
_atom_sites_solution_hydrogens geom
_atom_sites_solution_primary direct
_atom_sites_solution_secondary difmap
_audit_creation_method SHELXL-97
_cell_angle_alpha 90.00
_cell_angle_beta 104.11(3)
_cell_angle_gamma 90.00
_cell_formula_units_Z 8
_cell_length_a 28.712(6)
_cell_length_b 7.7286(15)
_cell_length_c 19.559(4)
_cell_measurement_reflns_used 6267
_cell_measurement_temperature 173(2)
_cell_measurement_theta_max 27.4747
_cell_measurement_theta_min 1.4626
_cell_volume 4209.3(16)
_computing_cell_refinement 'CrystalClear (Rigaku Inc., 2007)'
_computing_data_collection 'CrystalClear (Rigaku Inc., 2007)'
_computing_data_reduction 'CrystalClear (Rigaku Inc., 2007)'
_computing_molecular_graphics
;
Mercury: visualization and analysis of crystal structures, C. F. Macrae,
P. R. Edgington, P. McCabe, E. Pidcock, G. P. Shields, R. Taylor,
M. Towler and J. van de Streek, J. Appl. Cryst., 39, 453-457, 2006.
;
_computing_publication_material 'SHELXS-97 (Sheldrick, 1997)'
_computing_structure_refinement 'SHELXL-97 (Sheldrick, 1997)'
_computing_structure_solution 'SHELXS-97 (Sheldrick, 1990)'
_diffrn_ambient_temperature 173(2)
_diffrn_detector_area_resol_mean 28.5714
_diffrn_measured_fraction_theta_full 0.992
_diffrn_measured_fraction_theta_max 0.992
_diffrn_measurement_device_type 'Saturn724+ CCD'
_diffrn_measurement_method '\w scans at fixed \c = 45\%'
_diffrn_radiation_monochromator graphite
_diffrn_radiation_source 'fine-focus sealed tube'
_diffrn_radiation_type MoK\a
_diffrn_radiation_wavelength 0.71073
_diffrn_reflns_av_R_equivalents 0.0515
_diffrn_reflns_av_sigmaI/netI 0.0643
_diffrn_reflns_limit_h_max 31
_diffrn_reflns_limit_h_min -37
_diffrn_reflns_limit_k_max 10
_diffrn_reflns_limit_k_min -9
_diffrn_reflns_limit_l_max 25
_diffrn_reflns_limit_l_min -18
_diffrn_reflns_number 10409
_diffrn_reflns_theta_full 27.47
_diffrn_reflns_theta_max 27.47
_diffrn_reflns_theta_min 1.46
_exptl_absorpt_coefficient_mu 3.211
_exptl_absorpt_correction_T_max 1.0000
_exptl_absorpt_correction_T_min 0.4672
_exptl_absorpt_correction_type multi-scan
_exptl_absorpt_process_details 'CrystalClear (Rigaku Inc., 2008)'
_exptl_crystal_colour Colorless
_exptl_crystal_density_diffrn 1.865
_exptl_crystal_density_method 'not measured'
_exptl_crystal_description plate
_exptl_crystal_F_000 2328
_exptl_crystal_size_max 0.230
_exptl_crystal_size_mid 0.210
_exptl_crystal_size_min 0.052
_refine_diff_density_max 3.550
_refine_diff_density_min -1.829
_refine_diff_density_rms 0.305
_refine_ls_extinction_method none
_refine_ls_goodness_of_fit_ref 1.180
_refine_ls_hydrogen_treatment mixed
_refine_ls_matrix_type full
_refine_ls_number_parameters 286
_refine_ls_number_reflns 4779
_refine_ls_number_restraints 17
_refine_ls_restrained_S_all 1.178
_refine_ls_R_factor_all 0.0827
_refine_ls_R_factor_gt 0.0747
_refine_ls_shift/su_max 0.001
_refine_ls_shift/su_mean 0.000
_refine_ls_structure_factor_coef Fsqd
_refine_ls_weighting_details 'calc w=1/[\s^2^(Fo^2^)+(0.0704P)^2^+167.8820P] where P=(Fo^2^+2Fc^2^)/3'
_refine_ls_weighting_scheme calc
_refine_ls_wR_factor_gt 0.1904
_refine_ls_wR_factor_ref 0.2011
_reflns_number_gt 4373
_reflns_number_total 4779
_reflns_threshold_expression >2sigma(I)
_cod_duplicate_entry 7216639
_cod_data_source_file c4ce00606b2.cif
_cod_data_source_block 1633
_cod_original_cell_volume 4209.1(14)
_cod_original_sg_symbol_H-M C2/c
_cod_database_code 7217553

loop_
_symmetry_equiv_pos_as_xyz
'x, y, z'
'-x, y, -z+1/2'
'x+1/2, y+1/2, z'
'-x+1/2, y+1/2, -z+1/2'
'-x, -y, -z'
'x, -y, z-1/2'
'-x+1/2, -y+1/2, -z'
'x+1/2, -y+1/2, z-1/2'

loop_
_atom_site_label
_atom_site_type_symbol
_atom_site_fract_x
_atom_site_fract_y
_atom_site_fract_z
_atom_site_U_iso_or_equiv
_atom_site_adp_type
_atom_site_occupancy
_atom_site_symmetry_multiplicity
_atom_site_calc_flag
_atom_site_refinement_flags
Sm1 Sm 0.608132(18) 0.27263(7) 0.20565(3) 0.02082(18) Uani 1 1 d .
Cl1 Cl 0.56301(9) 0.7883(3) 0.06722(13) 0.0278(5) Uani 1 1 d .
Cl2 Cl 0.56278(10) 0.7482(3) 0.31174(13) 0.0279(5) Uani 1 1 d .
Cl3 Cl 0.74961(9) 0.0358(4) 0.14830(14) 0.0309(6) Uani 1 1 d .
O1 O 0.5627(3) 0.2450(10) 0.0859(4) 0.0280(16) Uani 1 1 d .
O5 O 0.6986(2) 0.2701(11) 0.2393(4) 0.0293(17) Uani 1 1 d D
H15A H 0.714(4) 0.252(16) 0.208(5) 0.035 Uiso 1 1 d D
H15B H 0.709(4) 0.306(17) 0.281(3) 0.035 Uiso 1 1 d D
O3 O 0.5466(3) 0.5056(9) 0.1741(4) 0.0239(15) Uani 1 1 d D
H13B H 0.550(4) 0.572(13) 0.141(4) 0.029 Uiso 1 1 d D
H13A H 0.540(4) 0.549(15) 0.210(4) 0.029 Uiso 1 1 d D
O2 O 0.5621(3) 0.3078(11) 0.2902(4) 0.0301(17) Uani 1 1 d .
O6 O 0.5504(3) 0.0367(10) 0.1941(4) 0.0283(16) Uani 1 1 d D
H16A H 0.552(5) -0.040(12) 0.225(5) 0.034 Uiso 1 1 d D
H16B H 0.547(5) -0.012(15) 0.155(3) 0.034 Uiso 1 1 d D
N3 N 0.6404(3) 0.4367(12) 0.1072(5) 0.0258(18) Uani 1 1 d .
O7 O 0.6420(3) 0.0212(12) 0.1568(5) 0.0370(19) Uani 1 1 d D
H17B H 0.651(5) -0.003(19) 0.120(4) 0.044 Uiso 1 1 d D
H17A H 0.6716(12) 0.031(19) 0.174(7) 0.044 Uiso 1 1 d D
N1 N 0.6368(3) 0.1036(12) 0.3245(5) 0.0273(19) Uani 1 1 d .
O4 O 0.6408(3) 0.5279(11) 0.2740(5) 0.0365(19) Uani 1 1 d D
H14B H 0.624(4) 0.588(15) 0.296(7) 0.044 Uiso 1 1 d D
H14A H 0.667(3) 0.559(18) 0.302(6) 0.044 Uiso 1 1 d D
N4 N 0.5522(4) 0.2408(15) -0.0321(5) 0.035(2) Uani 1 1 d D
H24B H 0.563(5) 0.251(17) -0.071(5) 0.042 Uiso 1 1 d D
H24A H 0.526(3) 0.183(16) -0.028(7) 0.042 Uiso 1 1 d D
N2 N 0.5448(3) 0.2905(13) 0.3960(5) 0.029(2) Uani 1 1 d D
H22A H 0.535(3) 0.401(6) 0.387(4) 0.035 Uiso 1 1 d D
H22B H 0.549(3) 0.244(10) 0.440(3) 0.035 Uiso 1 1 d D
C12 C 0.5761(4) 0.2847(14) 0.0324(5) 0.023(2) Uani 1 1 d .
C6 C 0.5714(4) 0.2538(14) 0.3516(5) 0.027(2) Uani 1 1 d D
C1 C 0.6143(3) 0.1382(13) 0.3759(5) 0.023(2) Uani 1 1 d .
C7 C 0.6209(4) 0.3924(13) 0.0403(5) 0.025(2) Uani 1 1 d .
C2 C 0.6301(4) 0.0734(14) 0.4438(5) 0.026(2) Uani 1 1 d .
H2 H 0.6136 0.1015 0.4790 0.031 Uiso 1 1 calc R
C8 C 0.6401(4) 0.4456(15) -0.0150(5) 0.028(2) Uani 1 1 d .
H8 H 0.6258 0.4086 -0.0617 0.033 Uiso 1 1 calc R
C5 C 0.6742(4) -0.0063(14) 0.3399(6) 0.028(2) Uani 1 1 d .
H5 H 0.6894 -0.0367 0.3036 0.034 Uiso 1 1 calc R
C9 C 0.6794(4) 0.5503(15) -0.0025(7) 0.035(3) Uani 1 1 d .
H9 H 0.6934 0.5839 -0.0397 0.042 Uiso 1 1 calc R
C4 C 0.6916(4) -0.0779(14) 0.4067(5) 0.026(2) Uani 1 1 d .
H4 H 0.7179 -0.1563 0.4154 0.031 Uiso 1 1 calc R
C11 C 0.6780(4) 0.5443(15) 0.1189(6) 0.031(2) Uani 1 1 d .
H11 H 0.6916 0.5801 0.1661 0.037 Uiso 1 1 calc R
C10 C 0.6985(4) 0.6069(15) 0.0661(6) 0.031(2) Uani 1 1 d .
H10 H 0.7246 0.6858 0.0766 0.038 Uiso 1 1 calc R
C3 C 0.6702(4) -0.0328(15) 0.4597(6) 0.033(2) Uani 1 1 d .
H3 H 0.6826 -0.0737 0.5064 0.040 Uiso 1 1 calc R

loop_
_atom_site_aniso_label
_atom_site_aniso_U_11
_atom_site_aniso_U_22
_atom_site_aniso_U_33
_atom_site_aniso_U_23
_atom_site_aniso_U_13
_atom_site_aniso_U_12
Sm1 0.0209(3) 0.0242(3) 0.0180(3) -0.00130(19) 0.00610(19) -0.0006(2)
Cl1 0.0311(12) 0.0319(13) 0.0224(11) -0.0010(9) 0.0104(10) -0.0074(10)
Cl2 0.0334(13) 0.0327(13) 0.0185(11) -0.0010(9) 0.0083(10) 0.0014(10)
Cl3 0.0251(12) 0.0393(15) 0.0274(13) 0.0017(11) 0.0050(10) 0.0027(11)
O1 0.030(4) 0.038(4) 0.018(3) -0.004(3) 0.008(3) -0.002(3)
O5 0.012(3) 0.044(5) 0.031(4) -0.007(3) 0.006(3) -0.002(3)
O3 0.035(4) 0.024(4) 0.015(3) 0.000(3) 0.009(3) -0.001(3)
O2 0.029(4) 0.039(5) 0.023(4) 0.007(3) 0.008(3) 0.005(3)
O6 0.040(4) 0.029(4) 0.018(4) -0.002(3) 0.011(3) -0.001(3)
N3 0.021(4) 0.031(5) 0.026(4) 0.002(4) 0.006(3) 0.002(4)
O7 0.024(4) 0.044(5) 0.043(5) -0.016(4) 0.010(4) 0.000(4)
N1 0.031(5) 0.026(5) 0.026(4) -0.004(4) 0.010(4) 0.002(4)
O4 0.024(4) 0.035(5) 0.047(5) -0.022(4) 0.003(3) 0.000(3)
N4 0.031(5) 0.055(7) 0.021(5) -0.005(4) 0.009(4) -0.006(5)
N2 0.028(4) 0.042(6) 0.020(4) 0.003(4) 0.011(4) 0.008(4)
C12 0.021(4) 0.031(5) 0.017(4) -0.003(4) 0.003(4) 0.003(4)
C6 0.039(6) 0.027(5) 0.013(4) 0.000(4) 0.002(4) -0.006(4)
C1 0.023(5) 0.024(5) 0.020(5) 0.001(4) -0.001(4) -0.003(4)
C7 0.028(5) 0.021(5) 0.027(5) -0.002(4) 0.010(4) 0.009(4)
C2 0.032(5) 0.026(5) 0.020(5) -0.002(4) 0.007(4) 0.002(4)
C8 0.035(6) 0.034(6) 0.018(5) 0.004(4) 0.013(4) 0.005(5)
C5 0.032(5) 0.029(6) 0.026(5) 0.001(4) 0.012(4) -0.003(4)
C9 0.038(6) 0.029(6) 0.045(7) 0.015(5) 0.024(5) 0.005(5)
C4 0.025(5) 0.026(5) 0.026(5) 0.001(4) 0.004(4) 0.001(4)
C11 0.036(6) 0.032(6) 0.025(5) -0.005(4) 0.009(4) -0.004(5)
C10 0.031(5) 0.032(6) 0.036(6) 0.004(5) 0.019(5) -0.002(5)
C3 0.038(6) 0.025(6) 0.032(6) 0.010(4) 0.001(5) 0.002(5)

loop_
_atom_type_symbol
_atom_type_description
_atom_type_scat_dispersion_real
_atom_type_scat_dispersion_imag
_atom_type_scat_source
C C 0.0033 0.0016 'International Tables Vol C Tables 4.2.6.8 and 6.1.1.4'
H H 0.0000 0.0000 'International Tables Vol C Tables 4.2.6.8 and 6.1.1.4'
N N 0.0061 0.0033 'International Tables Vol C Tables 4.2.6.8 and 6.1.1.4'
O O 0.0106 0.0060 'International Tables Vol C Tables 4.2.6.8 and 6.1.1.4'
Cl Cl 0.1484 0.1585 'International Tables Vol C Tables 4.2.6.8 and 6.1.1.4'
Sm Sm -0.1638 3.4418 'International Tables Vol C Tables 4.2.6.8 and 6.1.1.4'

loop_
_geom_angle_atom_site_label_1
_geom_angle_atom_site_label_2
_geom_angle_atom_site_label_3
_geom_angle
O2 Sm1 O1 115.4(3)
O2 Sm1 O6 70.6(3)
O1 Sm1 O6 69.3(3)
O2 Sm1 O4 74.3(3)
O1 Sm1 O4 130.8(3)
O6 Sm1 O4 144.8(3)
O2 Sm1 O7 134.4(3)
O1 Sm1 O7 73.9(3)
O6 Sm1 O7 72.4(3)
O4 Sm1 O7 135.6(3)
O2 Sm1 O3 66.9(2)
O1 Sm1 O3 68.8(2)
O6 Sm1 O3 95.3(3)
O4 Sm1 O3 72.9(3)
O7 Sm1 O3 142.7(3)
O2 Sm1 O5 122.2(3)
O1 Sm1 O5 122.4(3)
O6 Sm1 O5 130.8(3)
O4 Sm1 O5 68.2(3)
O7 Sm1 O5 67.5(3)
O3 Sm1 O5 133.9(3)
O2 Sm1 N1 63.0(3)
O1 Sm1 N1 143.3(3)
O6 Sm1 N1 76.6(3)
O4 Sm1 N1 85.5(3)
O7 Sm1 N1 83.3(3)
O3 Sm1 N1 129.1(2)
O5 Sm1 N1 71.5(3)
O2 Sm1 N3 143.5(3)
O1 Sm1 N3 62.4(3)
O6 Sm1 N3 129.8(3)
O4 Sm1 N3 81.7(3)
O7 Sm1 N3 81.7(3)
O3 Sm1 N3 80.0(2)
O5 Sm1 N3 70.9(3)
N1 Sm1 N3 142.5(3)
C12 O1 Sm1 126.7(7)
C6 O2 Sm1 127.8(7)
C7 N3 C11 117.1(9)
C7 N3 Sm1 116.8(7)
C11 N3 Sm1 125.6(7)
C5 N1 C1 117.4(9)
C5 N1 Sm1 125.1(7)
C1 N1 Sm1 117.4(7)
O1 C12 N4 123.0(10)
O1 C12 C7 118.8(9)
N4 C12 C7 118.1(9)
O2 C6 N2 123.0(11)
O2 C6 C1 118.3(10)
N2 C6 C1 118.7(9)
N1 C1 C2 122.6(10)
N1 C1 C6 112.7(9)
C2 C1 C6 124.6(9)
N3 C7 C8 122.3(10)
N3 C7 C12 112.7(9)
C8 C7 C12 124.9(10)
C3 C2 C1 119.1(10)
C9 C8 C7 120.2(10)
N1 C5 C4 123.0(10)
C8 C9 C10 118.4(10)
C3 C4 C5 118.8(10)
N3 C11 C10 123.8(10)
C9 C10 C11 117.9(11)
C4 C3 C2 118.8(10)

loop_
_geom_bond_atom_site_label_1
_geom_bond_atom_site_label_2
_geom_bond_distance
Sm1 O2 2.370(7)
Sm1 O1 2.396(7)
Sm1 O6 2.437(8)
Sm1 O4 2.439(8)
Sm1 O7 2.468(8)
Sm1 O3 2.492(7)
Sm1 O5 2.520(7)
Sm1 N1 2.618(9)
Sm1 N3 2.654(9)
O1 C12 1.239(12)
O2 C6 1.237(12)
N3 C7 1.335(13)
N3 C11 1.339(14)
N1 C5 1.344(14)
N1 C1 1.347(13)
N4 C12 1.324(14)
N2 C6 1.319(14)
C12 C7 1.507(15)
C6 C1 1.503(15)
C1 C2 1.388(14)
C7 C8 1.392(14)
C2 C3 1.386(15)
C8 C9 1.361(16)
C5 C4 1.395(14)
C9 C10 1.389(17)
C4 C3 1.373(16)
C11 C10 1.394(15)
